data_7114462
loop_
_publ_author_name
'Dalgarno, Scott J.'
'Raston, Colin L.'

_publ_section_title
;
 Capture of di-protonated [2.2.2]cryptand in the cavity of two
 p-sulfonated calixarenes as part of 2-D bi-layer lanthanide coordination
 polymers
;
_journal_issue 19
_journal_name_full 'Chemical Communications'
_journal_page_first 2216
_journal_paper_doi 10.1039/b207922b
_journal_year 2002
_chemical_formula_sum 'C9.25 H10.75 N0.25 Nd0.25 O6.38 S'
_chemical_formula_weight 295.55
_chemical_name_common (2H[2.2.2]cryptand)2+(p-sulfonatocalix[4]arene)4-2(M(H2O)4)3+2
_chemical_name_systematic
; 
? 
;
_space_group_IT_number 126
_symmetry_cell_setting tetragonal
_symmetry_space_group_name_Hall '-P 4a 2bc'
_symmetry_space_group_name_H-M 'P 4/n n c :2'
_atom_sites_solution_hydrogens geom
_atom_sites_solution_primary direct
_atom_sites_solution_secondary difmap
_audit_creation_method SHELXL-97
_cell_angle_alpha 90.00
_cell_angle_beta 90.00
_cell_angle_gamma 90.00
_cell_formula_units_Z 16
_cell_length_a 11.9026(17)
_cell_length_b 11.9026(17)
_cell_length_c 32.876(7)
_cell_measurement_temperature 150(2)
_cell_volume 4657.6(14)
_computing_cell_refinement 'DENZO-SMN (Otwinowski & Minor, 1996)'
_computing_data_collection 'COLLECT (Nonius, 1999)'
_computing_data_reduction 'DENZO-SMN (Otwinowski & Minor, 1996)'
_computing_molecular_graphics
;
ORTEP3 for Windows (Farrugia, 1997) 
XSeed (Barbour, 2001)
;
_computing_publication_material 'local program'
_computing_structure_refinement 'SHELXL-97 (Sheldrick, 1997)'
_computing_structure_solution 'SHELXS-97 (Sheldrick, 1990)'
_diffrn_ambient_temperature 150(2)
_diffrn_detector_area_resol_mean 9.091
_diffrn_measured_fraction_theta_full 0.999
_diffrn_measured_fraction_theta_max 0.999
_diffrn_measurement_device_type 'Nonius KappaCCD area detector diffractometer'
_diffrn_measurement_method
;
Detector set at 30mm from sample with different 2theta offsets 
1 degree phi exposures for chi=0 degree settings
1 degree omega exposures for chi=90 degree settings
;
_diffrn_radiation_monochromator graphite
_diffrn_radiation_source 'fine-focus sealed tube'
_diffrn_radiation_type MoK\a
_diffrn_radiation_wavelength 0.71073
_diffrn_reflns_av_R_equivalents 0.1563
_diffrn_reflns_av_sigmaI/netI 0.1008
_diffrn_reflns_limit_h_max 15
_diffrn_reflns_limit_h_min -8
_diffrn_reflns_limit_k_max 14
_diffrn_reflns_limit_k_min -11
_diffrn_reflns_limit_l_max 42
_diffrn_reflns_limit_l_min -42
_diffrn_reflns_number 17329
_diffrn_reflns_theta_full 27.52
_diffrn_reflns_theta_max 27.52
_diffrn_reflns_theta_min 2.42
_exptl_absorpt_coefficient_mu 1.385
_exptl_absorpt_correction_T_max 0.995
_exptl_absorpt_correction_T_min 0.512
_exptl_absorpt_correction_type multi-scan
_exptl_absorpt_process_details
;
Using multiple and symmetry-related data measurements via the program 
SORTAV See R.H. Blessing, Acta Cryst (1995), A51, 33-38 
;
_exptl_crystal_colour Colourless
_exptl_crystal_density_diffrn 1.686
_exptl_crystal_density_method 'not measured'
_exptl_crystal_description Plate
_exptl_crystal_F_000 2400
_exptl_crystal_size_max 0.14
_exptl_crystal_size_mid 0.13
_exptl_crystal_size_min 0.08
_refine_diff_density_max 1.530
_refine_diff_density_min -1.444
_refine_diff_density_rms 0.223
_refine_ls_extinction_method none
_refine_ls_goodness_of_fit_ref 1.186
_refine_ls_hydrogen_treatment mixed
_refine_ls_matrix_type full
_refine_ls_number_parameters 149
_refine_ls_number_reflns 2701
_refine_ls_number_restraints 0
_refine_ls_restrained_S_all 1.186
_refine_ls_R_factor_all 0.1219
_refine_ls_R_factor_gt 0.0686
_refine_ls_shift/su_max 0.091
_refine_ls_shift/su_mean 0.005
_refine_ls_structure_factor_coef Fsqd
_refine_ls_weighting_details 'calc w=1/[\s^2^(Fo^2^)+(0.1000P)^2^+0.0000P] where P=(Fo^2^+2Fc^2^)/3'
_refine_ls_weighting_scheme calc
_refine_ls_wR_factor_gt 0.1767
_refine_ls_wR_factor_ref 0.2046
_reflns_number_gt 1674
_reflns_number_total 2701
_reflns_threshold_expression >2sigma(I)
_cod_data_source_file b207922b.txt
_cod_data_source_block sjd128
_cod_depositor_comments
;
The following automatic conversions were performed:

'_symmetry_cell_setting' value 'Tetragonal' changed to 'tetragonal'
according to
/usr/data/users/saulius/automatic-downloads/retrospective/RSC/lib/dictionaries/cif_core.dic
dictionary named 'cif_core.dic' version 2.4.2 from 2011-04-26.

Automatic conversion script
Id: cif_fix_values 2281 2013-09-26 08:29:07Z andrius 
;
_cod_original_cell_volume 4657.6(13)
_cod_original_sg_symbol_H-M P4/nnc
_cod_database_code 7114462

loop_
_symmetry_equiv_pos_as_xyz
'x, y, z'
'-y+1/2, x, z'
'-x+1/2, -y+1/2, z'
'y, -x+1/2, z'
'x, -y+1/2, -z+1/2'
'-x+1/2, y, -z+1/2'
'y, x, -z+1/2'
'-y+1/2, -x+1/2, -z+1/2'
'-x, -y, -z'
'y-1/2, -x, -z'
'x-1/2, y-1/2, -z'
'-y, x-1/2, -z'
'-x, y-1/2, z-1/2'
'x-1/2, -y, z-1/2'
'-y, -x, z-1/2'
'y-1/2, x-1/2, z-1/2'

loop_
_atom_site_label
_atom_site_type_symbol
_atom_site_fract_x
_atom_site_fract_y
_atom_site_fract_z
_atom_site_U_iso_or_equiv
_atom_site_adp_type
_atom_site_occupancy
_atom_site_symmetry_multiplicity
_atom_site_calc_flag
_atom_site_refinement_flags
_atom_site_disorder_group
O8 O -0.287(4) 0.184(4) 0.6976(13) 0.040(11) Uiso 0.13 1 d P .
C11 C -0.343(6) 0.009(6) 0.7418(19) 0.189(6) Uani 0.38 1 d P .
C10 C -0.281(8) 0.027(6) 0.7325(16) 0.189(6) Uani 0.38 1 d P 2
C9 C -0.323(3) -0.047(2) 0.6662(6) 0.189(6) Uani 0.75 1 d P 2
H9A H -0.2889 0.0241 0.6570 0.226 Uiso 0.75 1 calc PR 2
H9B H -0.4055 -0.0440 0.6620 0.226 Uiso 0.75 1 calc PR 2
C8 C -0.276(4) -0.138(3) 0.6470(6) 0.189(6) Uani 0.75 1 d P 2
H8A H -0.2036 -0.1080 0.6373 0.226 Uiso 0.75 1 calc PR 2
H8B H -0.3231 -0.1452 0.6222 0.226 Uiso 0.75 1 calc PR 2
C7 C 0.0379(5) -0.1568(5) 0.52520(19) 0.0201(14) Uani 1 1 d . .
H7A H 0.0263 -0.1609 0.4954 0.024 Uiso 1 1 calc R .
H7B H 0.1160 -0.1313 0.5300 0.024 Uiso 1 1 calc R .
O7 O -0.2952(18) -0.0712(16) 0.7088(5) 0.189(6) Uani 0.75 1 d P .
C6 C -0.0429(5) -0.0695(5) 0.54290(19) 0.0173(14) Uani 1 1 d . .
O6 O -0.0540(10) 0.2500 0.7500 0.085(3) Uiso 1 2 d S .
C5 C -0.0107(5) 0.0008(5) 0.5749(2) 0.0180(13) Uani 1 1 d . .
H5 H 0.0618 -0.0078 0.5865 0.022 Uiso 1 1 calc R .
O5 O 0.1068(4) 0.3431(4) 0.70065(14) 0.0341(13) Uani 1 1 d . .
C4 C -0.0814(5) 0.0819(5) 0.58986(19) 0.0199(14) Uani 1 1 d . .
O4 O 0.0829(4) 0.1923(4) 0.62144(14) 0.0290(12) Uani 1 1 d . .
C3 C -0.1905(5) 0.0913(5) 0.57462(19) 0.0195(14) Uani 1 1 d . .
H3 H -0.2406 0.1446 0.5862 0.023 Uiso 1 1 calc R .
O3 O -0.0557(4) 0.1132(4) 0.66681(15) 0.0343(13) Uani 1 1 d . .
C2 C -0.2262(5) 0.0242(5) 0.5430(2) 0.0179(15) Uani 1 1 d . .
O2 O -0.1030(4) 0.2746(4) 0.62489(16) 0.0366(13) Uani 1 1 d . .
C1 C -0.1503(5) -0.0526(5) 0.52657(19) 0.0179(14) Uani 1 1 d . .
N1 N -0.2500 -0.2500 0.6557(9) 0.189(6) Uani 1 4 d S .
H1A H -0.2500 -0.2500 0.6877 0.226 Uiso 1 4 calc SR 2
O1 O -0.1822(4) -0.1108(4) 0.49199(12) 0.0229(11) Uani 1 1 d . .
H1 H -0.1300 -0.1541 0.4849 0.027 Uiso 1 1 calc R .
S1 S -0.03777(15) 0.17311(14) 0.62876(5) 0.0256(4) Uani 1 1 d . .
Nd1 Nd 0.2500 0.2500 0.65813(2) 0.0216(3) Uani 1 4 d S .

loop_
_atom_site_aniso_label
_atom_site_aniso_U_11
_atom_site_aniso_U_22
_atom_site_aniso_U_33
_atom_site_aniso_U_23
_atom_site_aniso_U_13
_atom_site_aniso_U_12
C11 0.280(16) 0.182(14) 0.105(8) 0.053(9) 0.003(11) 0.091(13)
C10 0.280(16) 0.182(14) 0.105(8) 0.053(9) 0.003(11) 0.091(13)
C9 0.280(16) 0.182(14) 0.105(8) 0.053(9) 0.003(11) 0.091(13)
C8 0.280(16) 0.182(14) 0.105(8) 0.053(9) 0.003(11) 0.091(13)
C7 0.020(4) 0.019(4) 0.021(3) 0.003(3) 0.001(3) 0.004(3)
O7 0.280(16) 0.182(14) 0.105(8) 0.053(9) 0.003(11) 0.091(13)
C6 0.015(3) 0.014(3) 0.023(3) 0.008(3) 0.005(3) -0.003(3)
C5 0.010(3) 0.019(4) 0.025(3) 0.005(3) -0.005(3) 0.001(2)
O5 0.040(3) 0.029(3) 0.034(3) -0.001(2) 0.008(2) 0.009(2)
C4 0.017(3) 0.014(3) 0.028(4) -0.001(3) -0.001(3) 0.002(3)
O4 0.018(3) 0.032(3) 0.037(3) -0.003(2) -0.004(2) -0.004(2)
C3 0.014(4) 0.022(4) 0.022(3) 0.008(3) 0.000(3) 0.003(3)
O3 0.027(3) 0.038(3) 0.039(3) -0.003(2) -0.002(2) -0.007(2)
C2 0.011(4) 0.015(3) 0.027(4) 0.007(3) 0.001(3) 0.001(2)
O2 0.031(3) 0.028(3) 0.052(3) -0.011(2) -0.009(3) 0.003(2)
C1 0.022(4) 0.007(3) 0.025(4) 0.005(3) -0.004(3) -0.007(3)
N1 0.280(16) 0.182(14) 0.105(8) 0.053(9) 0.003(11) 0.091(13)
O1 0.021(3) 0.023(3) 0.025(2) -0.001(2) -0.001(2) 0.0023(19)
S1 0.0203(10) 0.0221(10) 0.0344(10) -0.0043(8) -0.0049(8) -0.0007(7)
Nd1 0.0194(3) 0.0194(3) 0.0262(4) 0.000 0.000 0.000

loop_
_atom_type_symbol
_atom_type_description
_atom_type_scat_dispersion_real
_atom_type_scat_dispersion_imag
_atom_type_scat_source
C C 0.0033 0.0016 'International Tables Vol C Tables 4.2.6.8 and 6.1.1.4'
H H 0.0000 0.0000 'International Tables Vol C Tables 4.2.6.8 and 6.1.1.4'
N N 0.0061 0.0033 'International Tables Vol C Tables 4.2.6.8 and 6.1.1.4'
O O 0.0106 0.0060 'International Tables Vol C Tables 4.2.6.8 and 6.1.1.4'
Nd Nd -0.1943 3.0179 'International Tables Vol C Tables 4.2.6.8 and 6.1.1.4'
S S 0.1246 0.1234 'International Tables Vol C Tables 4.2.6.8 and 6.1.1.4'

loop_
_geom_angle_atom_site_label_1
_geom_angle_atom_site_label_2
_geom_angle_atom_site_label_3
_geom_angle
_geom_angle_site_symmetry_1
_geom_angle_site_symmetry_3
C10 C11 O7 65(8) . .
C10 C11 C10 52(9) . 6_456
O7 C11 C10 96(4) . 6_456
C11 C10 C10 100(8) . 6_456
C11 C10 O7 83(10) . .
C10 C10 O7 122(4) 6_456 .
C11 C10 C11 123(8) . 6_456
C10 C10 C11 29(5) 6_456 6_456
O7 C10 C11 106(6) . 6_456
O7 C9 C8 101(2) . .
C9 C8 N1 138(3) . .
C9 C8 C8 117(4) . 2_455
N1 C8 C8 46.2(4) . 2_455
C9 C8 C8 140(4) . 4_545
N1 C8 C8 46.2(4) . 4_545
C8 C8 C8 90.000(7) 2_455 4_545
C2 C7 C6 114.1(5) 4_545 .
C9 O7 C10 113(3) . .
C9 O7 C11 118(3) . .
C10 O7 C11 32(5) . .
C5 C6 C1 117.0(6) . .
C5 C6 C7 121.3(6) . .
C1 C6 C7 121.7(6) . .
C4 C5 C6 121.5(6) . .
C5 C4 C3 119.9(6) . .
C5 C4 S1 121.0(5) . .
C3 C4 S1 119.1(5) . .
S1 O4 Nd1 139.6(3) . .
C2 C3 C4 120.7(6) . .
C3 C2 C1 118.2(6) . .
C3 C2 C7 120.7(6) . 2_455
C1 C2 C7 121.0(6) . 2_455
O1 C1 C2 118.0(6) . .
O1 C1 C6 119.5(6) . .
C2 C1 C6 122.5(6) . .
C8 N1 C8 87.6(7) 3_445 4_545
C8 N1 C8 156(4) 3_445 .
C8 N1 C8 87.6(7) 4_545 .
C8 N1 C8 87.6(7) 3_445 2_455
C8 N1 C8 156(4) 4_545 2_455
C8 N1 C8 87.6(7) . 2_455
O2 S1 O3 114.0(3) . .
O2 S1 O4 112.4(3) . .
O3 S1 O4 111.1(3) . .
O2 S1 C4 107.1(3) . .
O3 S1 C4 106.2(3) . .
O4 S1 C4 105.4(3) . .
O4 Nd1 O4 120.4(2) 3 .
O4 Nd1 O4 75.68(10) 3 2
O4 Nd1 O4 75.68(10) . 2
O4 Nd1 O4 75.68(10) 3 4
O4 Nd1 O4 75.68(10) . 4
O4 Nd1 O4 120.4(2) 2 4
O4 Nd1 O5 73.61(17) 3 4
O4 Nd1 O5 147.75(17) . 4
O4 Nd1 O5 136.14(17) 2 4
O4 Nd1 O5 80.93(17) 4 4
O4 Nd1 O5 80.93(16) 3 3
O4 Nd1 O5 136.14(17) . 3
O4 Nd1 O5 73.61(17) 2 3
O4 Nd1 O5 147.75(17) 4 3
O5 Nd1 O5 71.28(11) 4 3
O4 Nd1 O5 136.14(17) 3 .
O4 Nd1 O5 80.93(16) . .
O4 Nd1 O5 147.75(17) 2 .
O4 Nd1 O5 73.61(16) 4 .
O5 Nd1 O5 71.28(11) 4 .
O5 Nd1 O5 111.0(2) 3 .
O4 Nd1 O5 147.75(17) 3 2
O4 Nd1 O5 73.61(17) . 2
O4 Nd1 O5 80.93(17) 2 2
O4 Nd1 O5 136.14(17) 4 2
O5 Nd1 O5 111.0(2) 4 2
O5 Nd1 O5 71.28(11) 3 2
O5 Nd1 O5 71.28(11) . 2

loop_
_geom_bond_atom_site_label_1
_geom_bond_atom_site_label_2
_geom_bond_distance
_geom_bond_site_symmetry_2
O8 O8 1.81(8) 3_455
C11 C10 0.83(11) .
C11 O7 1.55(7) .
C11 C10 1.71(7) 6_456
C10 C10 1.36(15) 6_456
C10 O7 1.42(8) .
C10 C11 1.71(7) 6_456
C9 O7 1.47(2) .
C9 C8 1.37(3) .
C8 N1 1.40(2) .
C8 C8 1.93(4) 2_455
C8 C8 1.93(4) 4_545
C7 C2 1.519(8) 4_545
C7 C6 1.532(9) .
C6 C5 1.397(9) .
C6 C1 1.400(9) .
C5 C4 1.372(9) .
O5 Nd1 2.467(5) .
C4 C3 1.396(8) .
C4 S1 1.756(7) .
O4 S1 1.474(5) .
O4 Nd1 2.425(4) .
C3 C2 1.379(9) .
O3 S1 1.456(5) .
C2 C1 1.394(9) .
C2 C7 1.519(8) 2_455
O2 S1 1.442(5) .
C1 O1 1.385(7) .
N1 C8 1.40(2) 3_445
N1 C8 1.40(2) 4_545
N1 C8 1.40(2) 2_455
Nd1 O4 2.425(5) 3
Nd1 O4 2.425(4) 2
Nd1 O4 2.425(4) 4
Nd1 O5 2.467(5) 4
Nd1 O5 2.467(5) 3
Nd1 O5 2.467(5) 2
